data_1563853
loop_
_publ_author_name
'Xiong, Gang'
'Qi, Dan'
'He, Yongke'
'You, Lixin'
'Ren, Baoyi'
'Sun, Yaguang'

_publ_section_title
;
 Lanthanide contraction and anion-controlled structure diversity in two
 types of novel 3d-4f heterometallic coordination polymers: Crystal
 structure and magnetic properties
;
_journal_name_full 'Inorganica Chimica Acta'
_journal_page_first 299
_journal_page_last 304
_journal_paper_doi 10.1016/j.ica.2018.08.044
_journal_volume 483
_journal_year 2018
_chemical_formula_moiety '0.25(C144 H96 Br4 Cu8 Eu4 N24 O48), 2(C2 H8 N), 2(C4 H9 N O)'
_chemical_formula_sum 'C48 H58 Br Cu2 Eu N10 O14'
_chemical_formula_weight 1358.01
_space_group_crystal_system monoclinic
_space_group_IT_number 15
_space_group_name_Hall '-I 2ya'
_space_group_name_H-M_alt 'I 1 2/a 1'
_atom_sites_solution_hydrogens geom
_atom_sites_solution_primary direct
_cell_angle_alpha 90
_cell_angle_beta 101.80(4)
_cell_angle_gamma 90
_cell_formula_units_Z 4
_cell_length_a 18.972(11)
_cell_length_b 15.530(8)
_cell_length_c 19.512(9)
_cell_measurement_reflns_used 6102
_cell_measurement_temperature 293
_cell_measurement_theta_max 27.5
_cell_measurement_theta_min 3.1
_cell_volume 5627(5)
_computing_cell_refinement
;
CrystalClear-SM Expert 2.0 r1 (Rigaku, 2009)
;
_computing_data_collection
;
CrystalClear-SM Expert 2.0 r1 (Rigaku, 2009)
;
_computing_data_reduction
;
CrystalClear-SM Expert 2.0 r1 (Rigaku, 2009)
;
_computing_molecular_graphics 'Olex2 (Dolomanov et al., 2009)'
_computing_publication_material 'Olex2 (Dolomanov et al., 2009)'
_computing_structure_refinement 'ShelXL (Sheldrick, 2015)'
_computing_structure_solution 'ShelXS (Sheldrick, 2008)'
_diffrn_ambient_temperature 293
_diffrn_detector CCD
_diffrn_detector_area_resol_mean 13.6612
_diffrn_measured_fraction_theta_full 0.998
_diffrn_measured_fraction_theta_max 0.995
_diffrn_measurement_details
;
scan:
	Number of images: 180
	           Slice: -60.0000 - 120.0000
	     Image width: 1.0000
	        Exp time: 16.0000
	   Rotation axis: Omega
	           Omega: 0.0000
	             Chi: 54.0000
	             Phi: 0.0000
	             XTD: 50.0985
	          2theta: 29.8936
scan:
	Number of images: 180
	           Slice: -60.0000 - 120.0000
	     Image width: 1.0000
	        Exp time: 16.0000
	   Rotation axis: Omega
	           Omega: 0.0000
	             Chi: 54.0000
	             Phi: 120.0000
	             XTD: 50.0985
	          2theta: 29.8936
scan:
	Number of images: 180
	           Slice: -60.0000 - 120.0000
	     Image width: 1.0000
	        Exp time: 16.0000
	   Rotation axis: Omega
	           Omega: 0.0000
	             Chi: 54.0000
	             Phi: 240.0000
	             XTD: 50.0985
	          2theta: 29.8936
;
_diffrn_measurement_device
;
XtaLABmini: Fixed Chi 2 circle
;
_diffrn_measurement_device_type 'Rigaku Mercury375R (2x2 bin mode)'
_diffrn_measurement_method 'profile data from \w-scans'
_diffrn_measurement_specimen_support Fiber
_diffrn_orient_matrix_type d*Trek
_diffrn_orient_matrix_UB_11 -0.002544
_diffrn_orient_matrix_UB_12 -0.014661
_diffrn_orient_matrix_UB_13 0.050198
_diffrn_orient_matrix_UB_21 0.053811
_diffrn_orient_matrix_UB_22 -0.034586
_diffrn_orient_matrix_UB_23 -0.007374
_diffrn_orient_matrix_UB_31 0.026826
_diffrn_orient_matrix_UB_32 0.030362
_diffrn_orient_matrix_UB_33 0.053348
_diffrn_radiation_monochromator 'Graphite Monochromator'
_diffrn_radiation_type MoK\a
_diffrn_radiation_wavelength 0.71073
_diffrn_reflns_av_R_equivalents 0.0972
_diffrn_reflns_av_unetI/netI 0.0745
_diffrn_reflns_Laue_measured_fraction_full 0.998
_diffrn_reflns_Laue_measured_fraction_max 0.995
_diffrn_reflns_limit_h_max 24
_diffrn_reflns_limit_h_min -24
_diffrn_reflns_limit_k_max 20
_diffrn_reflns_limit_k_min -20
_diffrn_reflns_limit_l_max 25
_diffrn_reflns_limit_l_min -25
_diffrn_reflns_number 28735
_diffrn_reflns_point_group_measured_fraction_full 0.998
_diffrn_reflns_point_group_measured_fraction_max 0.995
_diffrn_reflns_theta_full 25.242
_diffrn_reflns_theta_max 27.538
_diffrn_reflns_theta_min 3.115
_diffrn_source 'Sealed Tube'
_diffrn_source_current 12.0
_diffrn_source_power 0.6
_diffrn_source_voltage 50.0
_exptl_absorpt_coefficient_mu 2.630
_exptl_absorpt_correction_T_max 1.000
_exptl_absorpt_correction_T_min 0.788
_exptl_absorpt_correction_type multi-scan
_exptl_crystal_colour Colorless
_exptl_crystal_density_diffrn 1.603
_exptl_crystal_density_method 'not measured'
_exptl_crystal_description Prism
_exptl_crystal_F_000 2736
_exptl_crystal_size_max 0.2
_exptl_crystal_size_mid 0.2
_exptl_crystal_size_min 0.2
_refine_diff_density_max 0.612
_refine_diff_density_min -1.367
_refine_diff_density_rms 0.105
_refine_ls_extinction_coef .
_refine_ls_extinction_method none
_refine_ls_goodness_of_fit_ref 0.947
_refine_ls_hydrogen_treatment constr
_refine_ls_matrix_type full
_refine_ls_number_parameters 350
_refine_ls_number_reflns 6464
_refine_ls_number_restraints 0
_refine_ls_restrained_S_all 0.947
_refine_ls_R_factor_all 0.0747
_refine_ls_R_factor_gt 0.0544
_refine_ls_shift/su_max 0.001
_refine_ls_shift/su_mean 0.000
_refine_ls_structure_factor_coef Fsqd
_refine_ls_weighting_details 'w=1/[\s^2^(Fo^2^)+(0.1000P)^2^] where P=(Fo^2^+2Fc^2^)/3'
_refine_ls_weighting_scheme calc
_refine_ls_wR_factor_gt 0.1439
_refine_ls_wR_factor_ref 0.1609
_reflns_Friedel_coverage 0.000
_reflns_Friedel_fraction_full .
_reflns_Friedel_fraction_max .
_reflns_number_gt 5192
_reflns_number_total 6464
_reflns_threshold_expression 'I > 2\s(I)'
_cod_data_source_file 2.cif
_cod_data_source_block 2
_cod_depositor_comments
;
The following automatic conversions were performed:

data item '_exptl_absorpt_correction_type' value 'Multi-scan' was
changed to 'multi-scan' in accordance with the built-in table derived
from the CIF Core dictionary named 'cif_core.dic' version 2.4.5 last
updated on 2014-11-21.

Automatic conversion script
Id: cif_fix_values 8369 2020-08-20 11:38:08Z andrius 
;
_cod_database_code 1563853
_shelx_space_group_comment
;
The symmetry employed for this shelxl refinement is uniquely defined
by the following loop, which should always be used as a source of
symmetry information in preference to the above space-group names.
They are only intended as comments.
;
_olex2_refinement_description
;
1. Fixed Uiso
 At 1.2 times of:
  All C(H) groups, All N(H,H) groups
 At 1.5 times of:
  All C(H,H,H) groups
2.a Secondary CH2 refined with riding coordinates:
 N16(H16a,H16b)
2.b Aromatic/amide H refined with riding coordinates:
 C11(H11), C15(H15), C17(H17), C19(H19), C25(H25), C27(H27), C29(H29),
 C30(H30), C31(H31), C33(H33), C37(H37), C38(H38)
2.c Idealised Me refined as rotating group:
 C35(H35a,H35b,H35c), C46(H46a,H46b,H46c), C47(H47a,H47b,H47c), C50(H50a,H50b,
 H50c), C51(H51a,H51b,H51c)
;
_olex2_submission_special_instructions 'No special instructions were received'

loop_
_space_group_symop_operation_xyz
'x, y, z'
'-x+1/2, y, -z'
'x+1/2, y+1/2, z+1/2'
'-x+1, y+1/2, -z+1/2'
'-x, -y, -z'
'x-1/2, -y, z'
'-x+1/2, -y+1/2, -z+1/2'
'x, -y+1/2, z+1/2'

loop_
_atom_site_label
_atom_site_type_symbol
_atom_site_fract_x
_atom_site_fract_y
_atom_site_fract_z
_atom_site_U_iso_or_equiv
_atom_site_adp_type
_atom_site_occupancy
_atom_site_site_symmetry_order
_atom_site_calc_flag
_atom_site_refinement_flags_posn
_atom_site_refinement_flags_adp
_atom_site_refinement_flags_occupancy
_atom_site_disorder_assembly
_atom_site_disorder_group
Eu1 Eu 0.250000 -0.90801(2) 0.500000 0.02823(13) Uani 1 2 d S T P . .
Cu2 Cu 0.07725(4) -0.42240(4) 0.41985(4) 0.0422(2) Uani 1 1 d . . . . .
Br3 Br 0.000000 -0.500000 0.500000 0.0543(3) Uani 1 2 d S T P . .
N4 N 0.1489(3) -0.5163(3) 0.4148(3) 0.0414(11) Uani 1 1 d . . . . .
N5 N 0.0094(3) -0.4159(3) 0.3222(3) 0.0400(11) Uani 1 1 d . . . . .
O6 O 0.2793(2) -0.7991(3) 0.4299(2) 0.0460(10) Uani 1 1 d . . . . .
C7 C -0.1366(3) -0.4129(4) 0.1220(3) 0.0380(12) Uani 1 1 d . . . . .
O8 O -0.1236(2) -0.3693(3) 0.0726(2) 0.0424(9) Uani 1 1 d . . . . .
O9 O -0.1928(2) -0.4588(3) 0.1174(2) 0.0487(11) Uani 1 1 d . . . . .
C10 C -0.0850(3) -0.4117(4) 0.1923(3) 0.0367(12) Uani 1 1 d . . . . .
C11 C 0.0357(3) -0.2641(4) 0.4855(3) 0.0419(13) Uani 1 1 d . . . . .
H11 H -0.004448 -0.296407 0.489886 0.050 Uiso 1 1 calc R . . . .
C13 C 0.1132(3) -0.0435(4) 0.5391(3) 0.0407(13) Uani 1 1 d . . . . .
N14 N 0.0856(3) -0.3011(3) 0.4555(2) 0.0403(11) Uani 1 1 d . . . . .
C15 C 0.0405(3) -0.1804(4) 0.5104(3) 0.0425(13) Uani 1 1 d . . . . .
H15 H 0.004166 -0.157370 0.530380 0.051 Uiso 1 1 calc R . . . .
N16 N 0.1065(3) -0.6270(3) 0.1534(3) 0.0495(13) Uani 1 1 d . . . . .
H16A H 0.117560 -0.671961 0.129315 0.059 Uiso 1 1 calc R . . . .
H16B H 0.095108 -0.583402 0.123652 0.059 Uiso 1 1 calc R . . . .
C17 C 0.0331(3) -0.4027(5) 0.2632(3) 0.0497(16) Uani 1 1 d . . . . .
H17 H 0.082257 -0.395256 0.266187 0.060 Uiso 1 1 calc R . . . .
O18 O 0.1698(2) -0.0048(3) 0.5325(2) 0.0493(11) Uani 1 1 d . . . . .
C19 C -0.0115(3) -0.3997(4) 0.1982(3) 0.0501(16) Uani 1 1 d . . . . .
H19 H 0.007380 -0.389610 0.158509 0.060 Uiso 1 1 calc R . . . .
C21 C 0.2959(3) -0.7269(4) 0.4097(3) 0.0443(14) Uani 1 1 d . . . . .
C22 C 0.2442(3) -0.6527(4) 0.4103(3) 0.0396(13) Uani 1 1 d . . . . .
C23 C 0.1002(3) -0.1312(4) 0.5053(3) 0.0375(12) Uani 1 1 d . . . . .
O24 O 0.0696(3) -0.0165(3) 0.5739(3) 0.0599(13) Uani 1 1 d . . . . .
C25 C 0.1283(4) -0.5991(4) 0.4139(4) 0.0516(16) Uani 1 1 d . . . . .
H25 H 0.080101 -0.610268 0.413720 0.062 Uiso 1 1 calc R . . . .
C27 C 0.1727(3) -0.6682(4) 0.4132(3) 0.0446(14) Uani 1 1 d . . . . .
H27 H 0.155485 -0.724130 0.414541 0.054 Uiso 1 1 calc R . . . .
C29 C 0.1498(3) -0.1666(4) 0.4711(3) 0.0451(14) Uani 1 1 d . . . . .
H29 H 0.188864 -0.133924 0.464196 0.054 Uiso 1 1 calc R . . . .
C30 C -0.1096(4) -0.4248(5) 0.2526(3) 0.0595(19) Uani 1 1 d . . . . .
H30 H -0.158437 -0.433498 0.250719 0.071 Uiso 1 1 calc R . . . .
C31 C 0.1420(3) -0.2502(4) 0.4469(3) 0.0462(14) Uani 1 1 d . . . . .
H31 H 0.176333 -0.272804 0.424058 0.055 Uiso 1 1 calc R . . . .
C33 C 0.2672(3) -0.5677(4) 0.4111(4) 0.0495(16) Uani 1 1 d . . . . .
H33 H 0.314982 -0.555181 0.410255 0.059 Uiso 1 1 calc R . . . .
O34 O 0.2167(3) -0.3520(4) 0.3046(3) 0.0750(16) Uani 1 1 d . . . . .
C35 C 0.0429(4) -0.6492(6) 0.1830(5) 0.074(2) Uani 1 1 d . . . . .
H35A H 0.002625 -0.660764 0.145598 0.112 Uiso 1 1 calc GR . . . .
H35B H 0.031616 -0.601838 0.210474 0.112 Uiso 1 1 calc GR . . . .
H35C H 0.053372 -0.699313 0.212088 0.112 Uiso 1 1 calc GR . . . .
N36 N 0.3290(3) -0.3518(4) 0.2855(4) 0.0679(17) Uani 1 1 d . . . . .
C37 C 0.2186(4) -0.5018(4) 0.4132(4) 0.0493(15) Uani 1 1 d . . . . .
H37 H 0.234649 -0.445176 0.413601 0.059 Uiso 1 1 calc R . . . .
C38 C -0.0615(4) -0.4253(5) 0.3167(3) 0.0571(19) Uani 1 1 d . . . . .
H38 H -0.079423 -0.432313 0.357316 0.068 Uiso 1 1 calc R . . . .
C39 C 0.2588(5) -0.3566(5) 0.2636(4) 0.0640(19) Uani 1 1 d . . . . .
O45 O 0.3523(3) -0.7126(3) 0.3882(3) 0.0781(18) Uani 1 1 d . . . . .
C46 C 0.3590(5) -0.3419(7) 0.3599(5) 0.091(3) Uani 1 1 d . . . . .
H46A H 0.386273 -0.289476 0.367612 0.136 Uiso 1 1 calc GR . . . .
H46B H 0.389990 -0.389855 0.376072 0.136 Uiso 1 1 calc GR . . . .
H46C H 0.320676 -0.339981 0.385249 0.136 Uiso 1 1 calc GR . . . .
C47 C 0.1693(5) -0.6034(6) 0.2060(5) 0.077(2) Uani 1 1 d . . . . .
H47A H 0.207737 -0.586973 0.183409 0.115 Uiso 1 1 calc GR . . . .
H47B H 0.184274 -0.651670 0.236231 0.115 Uiso 1 1 calc GR . . . .
H47C H 0.157543 -0.555960 0.233124 0.115 Uiso 1 1 calc GR . . . .
C50 C 0.2304(5) -0.3660(6) 0.1859(4) 0.076(2) Uani 1 1 d . . . . .
H50A H 0.179119 -0.373279 0.176985 0.114 Uiso 1 1 calc GR . . . .
H50B H 0.252114 -0.415277 0.168895 0.114 Uiso 1 1 calc GR . . . .
H50C H 0.241995 -0.315225 0.162307 0.114 Uiso 1 1 calc GR . . . .
C51 C 0.3789(5) -0.3473(7) 0.2373(6) 0.099(3) Uani 1 1 d . . . . .
H51A H 0.354784 -0.366163 0.191672 0.149 Uiso 1 1 calc GR . . . .
H51B H 0.419615 -0.383846 0.254057 0.149 Uiso 1 1 calc GR . . . .
H51C H 0.394957 -0.289037 0.234659 0.149 Uiso 1 1 calc GR . . . .

loop_
_atom_site_aniso_label
_atom_site_aniso_U_11
_atom_site_aniso_U_22
_atom_site_aniso_U_33
_atom_site_aniso_U_23
_atom_site_aniso_U_13
_atom_site_aniso_U_12
Eu1 0.0308(2) 0.0258(2) 0.0272(2) 0.000 0.00384(14) 0.000
Cu2 0.0471(4) 0.0348(4) 0.0405(4) -0.0028(3) -0.0011(3) 0.0066(3)
Br3 0.0716(6) 0.0461(5) 0.0499(5) 0.0042(4) 0.0231(5) -0.0060(4)
N4 0.038(3) 0.037(3) 0.048(3) 0.004(2) 0.006(2) 0.007(2)
N5 0.034(2) 0.049(3) 0.034(2) -0.003(2) -0.002(2) 0.002(2)
O6 0.051(2) 0.035(2) 0.056(3) 0.0152(19) 0.021(2) 0.0066(18)
C7 0.032(3) 0.042(3) 0.037(3) -0.001(2) 0.000(2) 0.000(2)
O8 0.044(2) 0.042(2) 0.038(2) 0.0069(18) 0.0014(18) -0.0025(18)
O9 0.047(2) 0.057(3) 0.036(2) 0.0113(19) -0.0061(18) -0.017(2)
C10 0.031(3) 0.044(3) 0.031(3) 0.001(2) -0.001(2) 0.001(2)
C11 0.039(3) 0.041(3) 0.047(3) -0.012(3) 0.012(3) -0.009(2)
C13 0.047(3) 0.038(3) 0.037(3) -0.001(2) 0.008(3) -0.009(3)
N14 0.045(3) 0.037(3) 0.037(2) -0.001(2) 0.005(2) -0.006(2)
C15 0.039(3) 0.042(3) 0.047(3) -0.004(3) 0.010(3) -0.006(2)
N16 0.061(3) 0.041(3) 0.049(3) 0.007(2) 0.018(3) 0.007(2)
C17 0.032(3) 0.080(5) 0.037(3) -0.001(3) 0.005(3) -0.012(3)
O18 0.051(3) 0.044(2) 0.050(3) 0.0015(19) 0.005(2) -0.0228(19)
C19 0.037(3) 0.078(5) 0.035(3) 0.006(3) 0.006(3) -0.006(3)
C21 0.050(3) 0.036(3) 0.052(3) 0.007(3) 0.024(3) 0.007(3)
C22 0.045(3) 0.034(3) 0.041(3) 0.006(2) 0.012(3) 0.008(2)
C23 0.043(3) 0.034(3) 0.035(3) -0.001(2) 0.005(2) -0.007(2)
O24 0.069(3) 0.051(3) 0.066(3) -0.019(2) 0.026(3) -0.020(2)
C25 0.039(3) 0.047(4) 0.067(4) 0.000(3) 0.005(3) 0.004(3)
C27 0.042(3) 0.035(3) 0.055(4) 0.004(3) 0.007(3) 0.001(2)
C29 0.041(3) 0.043(3) 0.053(4) -0.005(3) 0.015(3) -0.012(3)
C30 0.037(3) 0.102(6) 0.037(3) 0.006(3) 0.001(3) -0.003(3)
C31 0.043(3) 0.042(3) 0.058(4) -0.010(3) 0.019(3) -0.006(3)
C33 0.047(4) 0.030(3) 0.076(5) 0.014(3) 0.025(3) 0.005(2)
O34 0.060(3) 0.096(4) 0.074(4) 0.017(3) 0.025(3) -0.004(3)
C35 0.067(5) 0.079(6) 0.089(6) 0.001(5) 0.042(5) -0.003(4)
N36 0.057(4) 0.070(4) 0.079(4) 0.006(4) 0.019(3) -0.002(3)
C37 0.057(4) 0.033(3) 0.059(4) 0.006(3) 0.015(3) 0.000(3)
C38 0.039(3) 0.098(6) 0.036(3) 0.004(3) 0.011(3) 0.002(3)
C39 0.079(5) 0.047(4) 0.065(5) 0.010(3) 0.011(4) -0.004(4)
O45 0.074(4) 0.048(3) 0.131(5) 0.021(3) 0.065(4) 0.013(2)
C46 0.077(6) 0.096(7) 0.085(6) -0.002(5) -0.016(5) 0.006(5)
C47 0.065(5) 0.096(7) 0.070(5) 0.008(5) 0.014(4) -0.001(4)
C50 0.096(6) 0.072(5) 0.055(4) -0.018(4) 0.002(4) -0.003(5)
C51 0.069(6) 0.118(9) 0.122(8) 0.011(7) 0.046(6) 0.000(6)

loop_
_atom_type_symbol
_atom_type_description
_atom_type_scat_dispersion_real
_atom_type_scat_dispersion_imag
_atom_type_scat_source
C C 0.0033 0.0016 'International Tables Vol C Tables 4.2.6.8 and 6.1.1.4'
H H 0.0000 0.0000 'International Tables Vol C Tables 4.2.6.8 and 6.1.1.4'
Br Br -0.2901 2.4595 'International Tables Vol C Tables 4.2.6.8 and 6.1.1.4'
Cu Cu 0.3201 1.2651 'International Tables Vol C Tables 4.2.6.8 and 6.1.1.4'
Eu Eu -0.1578 3.6682 'International Tables Vol C Tables 4.2.6.8 and 6.1.1.4'
N N 0.0061 0.0033 'International Tables Vol C Tables 4.2.6.8 and 6.1.1.4'
O O 0.0106 0.0060 'International Tables Vol C Tables 4.2.6.8 and 6.1.1.4'

loop_
_geom_angle_atom_site_label_1
_geom_angle_atom_site_label_2
_geom_angle_atom_site_label_3
_geom_angle
_geom_angle_site_symmetry_1
_geom_angle_site_symmetry_3
O6 Eu1 O6 86.1(2) . 2_556
O6 Eu1 C7 76.03(16) 2_556 3_545
O6 Eu1 C7 106.28(17) . 3_545
O6 Eu1 C7 106.28(17) 2_556 4_445
O6 Eu1 C7 76.03(16) . 4_445
O6 Eu1 O8 81.16(14) 2_556 4_445
O6 Eu1 O8 81.16(14) . 3_545
O6 Eu1 O8 79.33(14) . 4_445
O6 Eu1 O8 79.33(14) 2_556 3_545
O6 Eu1 O9 132.27(15) . 3_545
O6 Eu1 O9 132.27(15) 2_556 4_445
O6 Eu1 O9 78.27(16) 2_556 3_545
O6 Eu1 O9 78.27(16) . 4_445
O6 Eu1 O18 152.44(16) 2_556 2_546
O6 Eu1 O18 93.53(15) . 2_546
O6 Eu1 O18 152.44(16) . 1_545
O6 Eu1 O18 93.53(15) 2_556 1_545
C7 Eu1 C7 176.9(2) 4_445 3_545
O8 Eu1 C7 25.72(14) 4_445 4_445
O8 Eu1 C7 25.72(14) 3_545 3_545
O8 Eu1 C7 155.96(15) 3_545 4_445
O8 Eu1 C7 155.96(15) 4_445 3_545
O8 Eu1 O8 153.19(18) 3_545 4_445
O9 Eu1 C7 26.21(15) 4_445 4_445
O9 Eu1 C7 151.65(15) 3_545 4_445
O9 Eu1 C7 151.65(15) 4_445 3_545
O9 Eu1 C7 26.21(15) 3_545 3_545
O9 Eu1 O8 51.85(13) 4_445 4_445
O9 Eu1 O8 51.85(13) 3_545 3_545
O9 Eu1 O8 140.04(14) 4_445 3_545
O9 Eu1 O8 140.04(14) 3_545 4_445
O9 Eu1 O9 142.6(2) 4_445 3_545
O18 Eu1 C7 100.31(16) 1_545 3_545
O18 Eu1 C7 77.67(16) 2_546 3_545
O18 Eu1 C7 77.67(16) 1_545 4_445
O18 Eu1 C7 100.31(16) 2_546 4_445
O18 Eu1 O8 73.40(15) 2_546 3_545
O18 Eu1 O8 125.90(14) 1_545 3_545
O18 Eu1 O8 125.90(14) 2_546 4_445
O18 Eu1 O8 73.40(15) 1_545 4_445
O18 Eu1 O9 81.81(16) 2_546 3_545
O18 Eu1 O9 81.81(16) 1_545 4_445
O18 Eu1 O9 74.11(15) 2_546 4_445
O18 Eu1 O9 74.11(15) 1_545 3_545
O18 Eu1 O18 99.1(2) 1_545 2_546
N4 Cu2 Br3 99.25(15) . .
N4 Cu2 N5 106.9(2) . .
N5 Cu2 Br3 104.53(15) . .
N14 Cu2 Br3 103.73(14) . .
N14 Cu2 N4 133.9(2) . .
N14 Cu2 N5 105.27(19) . .
Cu2 Br3 Cu2 180.00(2) 5_546 .
C25 N4 Cu2 119.8(4) . .
C25 N4 C37 116.4(5) . .
C37 N4 Cu2 123.8(4) . .
C17 N5 Cu2 123.0(4) . .
C17 N5 C38 117.3(5) . .
C38 N5 Cu2 119.7(4) . .
C21 O6 Eu1 161.6(4) . .
O8 C7 Eu1 64.8(3) . 3_454
O8 C7 O9 123.1(5) . .
O8 C7 C10 120.2(5) . .
O9 C7 Eu1 58.6(3) . 3_454
O9 C7 C10 116.7(5) . .
C10 C7 Eu1 171.6(4) . 3_454
C7 O8 Eu1 89.4(3) . 3_454
C7 O9 Eu1 95.2(3) . 3_454
C19 C10 C7 121.9(5) . .
C30 C10 C7 120.5(5) . .
C30 C10 C19 117.6(6) . .
N14 C11 C15 123.6(5) . .
O18 C13 C23 116.8(5) . .
O24 C13 O18 124.7(6) . .
O24 C13 C23 118.3(5) . .
C11 N14 Cu2 122.9(4) . .
C11 N14 C31 116.5(5) . .
C31 N14 Cu2 120.6(4) . .
C11 C15 C23 119.3(5) . .
C47 N16 C35 113.6(6) . .
N5 C17 C19 123.3(6) . .
C13 O18 Eu1 163.4(4) . 1_565
C17 C19 C10 119.3(6) . .
O6 C21 C22 118.3(5) . .
O45 C21 O6 123.8(5) . .
O45 C21 C22 117.9(5) . .
C27 C22 C21 120.5(5) . .
C33 C22 C21 121.3(5) . .
C33 C22 C27 118.1(5) . .
C15 C23 C13 121.8(5) . .
C29 C23 C13 120.4(5) . .
C29 C23 C15 117.7(5) . .
N4 C25 C27 125.0(6) . .
C25 C27 C22 118.3(6) . .
C23 C29 C31 120.4(5) . .
C10 C30 C38 120.0(6) . .
N14 C31 C29 122.3(5) . .
C37 C33 C22 119.5(6) . .
C39 N36 C46 119.6(7) . .
C39 N36 C51 122.5(8) . .
C46 N36 C51 117.6(8) . .
N4 C37 C33 122.7(6) . .
N5 C38 C30 122.5(6) . .
O34 C39 N36 121.9(7) . .
O34 C39 C50 120.6(8) . .
N36 C39 C50 117.5(8) . .

loop_
_geom_bond_atom_site_label_1
_geom_bond_atom_site_label_2
_geom_bond_distance
_geom_bond_site_symmetry_2
Eu1 O6 2.313(4) .
Eu1 O6 2.313(4) 2_556
Eu1 C7 2.865(6) 3_545
Eu1 C7 2.865(6) 4_445
Eu1 O8 2.593(4) 4_445
Eu1 O8 2.593(4) 3_545
Eu1 O9 2.455(4) 3_545
Eu1 O9 2.455(4) 4_445
Eu1 O18 2.317(4) 2_546
Eu1 O18 2.317(4) 1_545
Cu2 Br3 2.6426(13) .
Cu2 N4 2.010(5) .
Cu2 N5 2.072(5) .
Cu2 N14 2.003(5) .
N4 C25 1.344(8) .
N4 C37 1.347(8) .
N5 C17 1.335(8) .
N5 C38 1.336(8) .
O6 C21 1.250(7) .
C7 O8 1.244(7) .
C7 O9 1.270(7) .
C7 C10 1.513(8) .
C10 C19 1.389(8) .
C10 C30 1.366(8) .
C11 N14 1.341(7) .
C11 C15 1.384(8) .
C13 O18 1.261(7) .
C13 C23 1.511(8) .
C13 O24 1.245(7) .
N14 C31 1.368(7) .
C15 C23 1.386(8) .
N16 C35 1.480(9) .
N16 C47 1.452(10) .
C17 C19 1.373(9) .
C21 C22 1.515(8) .
C21 O45 1.247(7) .
C22 C27 1.391(8) .
C22 C33 1.390(8) .
C23 C29 1.375(8) .
C25 C27 1.365(8) .
C29 C31 1.379(8) .
C30 C38 1.389(9) .
C33 C37 1.385(8) .
O34 C39 1.244(9) .
N36 C39 1.316(10) .
N36 C46 1.455(11) .
N36 C51 1.466(10) .
C39 C50 1.508(11) .

_cod_database_fobs_code 1563853
